data_4508090
loop_
_publ_author_name
'Liu, Yi-Fu'
'Hou, Guang-Feng'
'Yu, Ying-Hui'
'Yan, Peng-Fei'
'Li, Jian-Yue'
'Li, Guang-Ming'
'Gao, Jin-Sheng'

_publ_section_title
;
 pH-Dependent Syntheses, Luminescent, and Magnetic Properties of
 Two-Dimensional Framework Lanthanide Carboxyarylphosphonate Complexes
;
_journal_issue 8
_journal_name_full 'Crystal Growth &amp; Design'
_journal_page_first 3816
_journal_paper_doi 10.1021/cg400877g
_journal_volume 13
_journal_year 2013
_chemical_formula_moiety 'C16 H17 O11 P2 Tb'
_chemical_formula_sum 'C16 H17 O11 P2 Tb'
_chemical_formula_weight 606.16
_chemical_name_systematic
; 
 ? 
;
_space_group_IT_number 2
_symmetry_cell_setting triclinic
_symmetry_space_group_name_Hall '-P 1'
_symmetry_space_group_name_H-M 'P -1'
_atom_sites_solution_hydrogens geom
_atom_sites_solution_primary direct
_atom_sites_solution_secondary difmap
_audit_creation_method SHELXL-97
_cell_angle_alpha 104.11(3)
_cell_angle_beta 92.62(3)
_cell_angle_gamma 97.36(3)
_cell_formula_units_Z 2
_cell_length_a 5.6716(11)
_cell_length_b 9.3586(19)
_cell_length_c 18.379(4)
_cell_measurement_reflns_used 8690
_cell_measurement_temperature 293(2)
_cell_measurement_theta_max 27.45
_cell_measurement_theta_min 3.44
_cell_volume 935.3(4)
_computing_cell_refinement 'RAPID-AUTO (Rigaku 1998 <i>RAPID-AUTO</i>)'
_computing_data_collection 'RAPID-AUTO (Rigaku 1998 <i>RAPID-AUTO</i>)'
_computing_data_reduction 'CrystalClear (Rigaku/MSC and Rigaku Corporation, 2002)'
_computing_molecular_graphics 'SHELXTL (Sheldrick, 2008)'
_computing_publication_material SHELXL-97
_computing_structure_refinement 'SHELXL-97 (Sheldrick, 2008)'
_computing_structure_solution 'SHELXS-97 (Sheldrick, 2008)'
_diffrn_ambient_temperature 293(2)
_diffrn_measured_fraction_theta_full 0.987
_diffrn_measured_fraction_theta_max 0.987
_diffrn_measurement_device_type 'Rigaku RAXIS-RAPID'
_diffrn_measurement_method '\w scan'
_diffrn_radiation_monochromator graphite
_diffrn_radiation_source 'fine-focus sealed tube'
_diffrn_radiation_type MoK\a
_diffrn_radiation_wavelength 0.71073
_diffrn_reflns_av_R_equivalents 0.0317
_diffrn_reflns_av_sigmaI/netI 0.0425
_diffrn_reflns_limit_h_max 7
_diffrn_reflns_limit_h_min -7
_diffrn_reflns_limit_k_max 12
_diffrn_reflns_limit_k_min -12
_diffrn_reflns_limit_l_max 23
_diffrn_reflns_limit_l_min -23
_diffrn_reflns_number 9019
_diffrn_reflns_theta_full 27.48
_diffrn_reflns_theta_max 27.48
_diffrn_reflns_theta_min 3.44
_diffrn_standards_decay_% 0
_diffrn_standards_interval_count 0
_diffrn_standards_interval_time 0
_diffrn_standards_number 0
_exptl_absorpt_coefficient_mu 4.014
_exptl_absorpt_correction_T_max 0.7804
_exptl_absorpt_correction_T_min 0.4484
_exptl_absorpt_correction_type multi-scan
_exptl_absorpt_process_details 'ABSCOR (Higashi, 1995)'
_exptl_crystal_colour colorless
_exptl_crystal_density_diffrn 2.152
_exptl_crystal_density_method 'not measured'
_exptl_crystal_description rod
_exptl_crystal_F_000 592
_exptl_crystal_size_max 0.24
_exptl_crystal_size_mid 0.15
_exptl_crystal_size_min 0.07
_refine_diff_density_max 1.759
_refine_diff_density_min -0.836
_refine_diff_density_rms 0.150
_refine_ls_extinction_method none
_refine_ls_goodness_of_fit_ref 1.053
_refine_ls_hydrogen_treatment constr
_refine_ls_matrix_type full
_refine_ls_number_parameters 274
_refine_ls_number_reflns 4237
_refine_ls_number_restraints 0
_refine_ls_restrained_S_all 1.053
_refine_ls_R_factor_all 0.0287
_refine_ls_R_factor_gt 0.0267
_refine_ls_shift/su_max 0.001
_refine_ls_shift/su_mean 0.000
_refine_ls_structure_factor_coef Fsqd
_refine_ls_weighting_details 'calc w=1/[\s^2^(Fo^2^)+(0.0217P)^2^+2.9306P] where P=(Fo^2^+2Fc^2^)/3'
_refine_ls_weighting_scheme calc
_refine_ls_wR_factor_gt 0.0658
_refine_ls_wR_factor_ref 0.0666
_reflns_number_gt 4006
_reflns_number_total 4237
_reflns_threshold_expression >2sigma(I)
_cod_data_source_file cg400877g_si_002.cif
_cod_data_source_block 8
_cod_original_cell_volume 935.3(3)
_cod_database_code 4508090

loop_
_symmetry_equiv_pos_as_xyz
'x, y, z'
'-x, -y, -z'

loop_
_atom_site_label
_atom_site_type_symbol
_atom_site_fract_x
_atom_site_fract_y
_atom_site_fract_z
_atom_site_U_iso_or_equiv
_atom_site_adp_type
_atom_site_occupancy
_atom_site_symmetry_multiplicity
_atom_site_calc_flag
_atom_site_refinement_flags
C1 C 0.2700(7) 1.0971(4) 0.2527(2) 0.0203(8) Uani 1 1 d .
C2 C 0.4330(8) 1.0857(5) 0.3094(3) 0.0315(10) Uani 1 1 d .
H2 H 0.5902 1.1308 0.3118 0.038 Uiso 1 1 calc R
C3 C 0.3642(9) 1.0083(6) 0.3622(3) 0.0346(11) Uani 1 1 d .
H3 H 0.4747 1.0029 0.4000 0.042 Uiso 1 1 calc R
C4 C 0.1321(8) 0.9392(4) 0.3587(2) 0.0251(9) Uani 1 1 d .
C5 C -0.0321(8) 0.9468(5) 0.3016(3) 0.0283(9) Uani 1 1 d .
H5 H -0.1879 0.8993 0.2986 0.034 Uiso 1 1 calc R
C6 C 0.0374(8) 1.0257(5) 0.2490(2) 0.0265(9) Uani 1 1 d .
H6 H -0.0730 1.0306 0.2110 0.032 Uiso 1 1 calc R
C7 C 0.3512(8) 1.1912(4) 0.1995(2) 0.0226(8) Uani 1 1 d .
H7A H 0.5022 1.2509 0.2210 0.027 Uiso 1 1 calc R
H7B H 0.2369 1.2596 0.1985 0.027 Uiso 1 1 calc R
C8 C 0.0624(9) 0.8592(5) 0.4172(2) 0.0293(9) Uani 1 1 d .
C9 C 0.1864(8) 0.5763(4) 0.2571(2) 0.0216(8) Uani 1 1 d .
C10 C 0.3735(8) 0.5831(5) 0.3105(2) 0.0291(9) Uani 1 1 d .
H10 H 0.5216 0.6364 0.3079 0.035 Uiso 1 1 calc R
C11 C 0.3389(9) 0.5100(5) 0.3679(3) 0.0310(10) Uani 1 1 d .
H11 H 0.4646 0.5140 0.4030 0.037 Uiso 1 1 calc R
C12 C 0.1184(8) 0.4317(5) 0.3726(2) 0.0252(9) Uani 1 1 d .
C13 C -0.0684(8) 0.4267(5) 0.3200(3) 0.0310(10) Uani 1 1 d .
H13 H -0.2177 0.3754 0.3233 0.037 Uiso 1 1 calc R
C14 C -0.0330(8) 0.4979(5) 0.2627(2) 0.0289(9) Uani 1 1 d .
H14 H -0.1588 0.4929 0.2275 0.035 Uiso 1 1 calc R
C15 C 0.2182(8) 0.6536(4) 0.1943(2) 0.0209(8) Uani 1 1 d .
H15A H 0.3557 0.7306 0.2086 0.025 Uiso 1 1 calc R
H15B H 0.0796 0.7022 0.1891 0.025 Uiso 1 1 calc R
C16 C 0.0757(9) 0.3514(5) 0.4326(2) 0.0285(9) Uani 1 1 d .
Tb1 Tb 0.11857(3) 0.805982(16) 0.001011(9) 0.01225(6) Uani 1 1 d .
O1 O 0.4485(5) 0.9414(3) 0.09473(16) 0.0210(6) Uani 1 1 d .
O2 O 0.1476(5) 1.0746(3) 0.05658(15) 0.0179(5) Uani 1 1 d .
O3 O 0.5806(5) 1.2025(3) 0.07798(15) 0.0202(6) Uani 1 1 d .
O4 O 0.2226(8) 0.8611(5) 0.4677(2) 0.0557(12) Uani 1 1 d .
H4 H 0.1633 0.8244 0.5001 0.084 Uiso 1 1 calc R
O5 O -0.1484(7) 0.7943(4) 0.4142(2) 0.0455(9) Uani 1 1 d .
O6 O 0.2475(5) 0.6253(3) 0.04698(15) 0.0220(6) Uani 1 1 d .
O7 O 0.5254(5) 0.5030(3) 0.11309(17) 0.0244(6) Uani 1 1 d .
H7 H 0.5296 0.4135 0.0974 0.037 Uiso 1 1 calc R
O8 O 0.0894(5) 0.3908(3) 0.08750(15) 0.0194(6) Uani 1 1 d .
O9 O 0.2471(8) 0.3512(5) 0.4789(2) 0.0528(11) Uani 1 1 d .
H9 H 0.1973 0.3128 0.5119 0.079 Uiso 1 1 calc R
O10 O -0.1321(8) 0.2865(5) 0.4338(2) 0.0562(12) Uani 1 1 d .
O11 O -0.1992(5) 0.7736(3) 0.07871(17) 0.0251(6) Uani 1 1 d .
H111 H -0.2697 0.6898 0.0817 0.038 Uiso 1 1 d R
H112 H -0.3121 0.8260 0.0834 0.038 Uiso 1 1 d R
P1 P 0.38883(16) 1.09884(9) 0.10367(5) 0.01263(17) Uani 1 1 d .
P2 P 0.25820(17) 0.53493(9) 0.10412(5) 0.01358(18) Uani 1 1 d .

loop_
_atom_site_aniso_label
_atom_site_aniso_U_11
_atom_site_aniso_U_22
_atom_site_aniso_U_33
_atom_site_aniso_U_23
_atom_site_aniso_U_13
_atom_site_aniso_U_12
C1 0.027(2) 0.0184(18) 0.0161(17) 0.0048(14) 0.0058(15) 0.0033(15)
C2 0.026(2) 0.040(3) 0.032(2) 0.020(2) 0.0003(19) -0.0011(18)
C3 0.034(3) 0.044(3) 0.029(2) 0.021(2) -0.007(2) -0.002(2)
C4 0.034(2) 0.0225(19) 0.0203(19) 0.0086(15) 0.0072(17) 0.0034(17)
C5 0.027(2) 0.030(2) 0.029(2) 0.0115(17) 0.0024(18) -0.0025(17)
C6 0.030(2) 0.028(2) 0.0222(19) 0.0102(16) -0.0015(17) 0.0026(17)
C7 0.035(2) 0.0160(17) 0.0162(17) 0.0040(14) 0.0035(16) 0.0015(16)
C8 0.040(3) 0.026(2) 0.023(2) 0.0091(17) 0.0047(19) 0.0017(18)
C9 0.033(2) 0.0167(17) 0.0142(17) 0.0025(14) 0.0032(16) 0.0036(15)
C10 0.029(2) 0.030(2) 0.027(2) 0.0110(18) -0.0022(18) -0.0042(18)
C11 0.032(2) 0.037(2) 0.024(2) 0.0125(18) -0.0055(19) 0.0001(19)
C12 0.036(2) 0.0231(19) 0.0173(18) 0.0061(15) 0.0033(17) 0.0038(17)
C13 0.027(2) 0.036(2) 0.030(2) 0.0152(19) 0.0000(19) -0.0033(18)
C14 0.025(2) 0.038(2) 0.025(2) 0.0124(18) -0.0003(17) 0.0022(18)
C15 0.030(2) 0.0148(17) 0.0178(17) 0.0039(14) 0.0036(16) 0.0038(15)
C16 0.036(2) 0.029(2) 0.0209(19) 0.0105(17) 0.0017(18) 0.0000(18)
Tb1 0.01244(9) 0.01064(9) 0.01461(9) 0.00548(6) 0.00069(6) 0.00086(6)
O1 0.0216(14) 0.0160(12) 0.0246(14) 0.0028(10) -0.0041(12) 0.0067(10)
O2 0.0193(13) 0.0125(12) 0.0217(13) 0.0043(10) -0.0029(11) 0.0028(10)
O3 0.0189(13) 0.0186(13) 0.0217(13) 0.0055(10) 0.0028(11) -0.0043(10)
O4 0.057(3) 0.073(3) 0.043(2) 0.042(2) -0.011(2) -0.018(2)
O5 0.044(2) 0.055(2) 0.042(2) 0.0283(18) 0.0053(17) -0.0110(18)
O6 0.0329(16) 0.0170(13) 0.0190(13) 0.0097(10) 0.0002(12) 0.0050(11)
O7 0.0207(14) 0.0198(13) 0.0327(16) 0.0058(12) -0.0021(12) 0.0056(11)
O8 0.0228(14) 0.0141(12) 0.0199(13) 0.0057(10) -0.0011(11) -0.0038(10)
O9 0.057(3) 0.063(3) 0.043(2) 0.0375(19) -0.015(2) -0.013(2)
O10 0.048(2) 0.082(3) 0.048(2) 0.047(2) -0.0036(19) -0.015(2)
O11 0.0189(14) 0.0259(15) 0.0354(16) 0.0147(12) 0.0050(12) 0.0068(11)
P1 0.0135(4) 0.0120(4) 0.0125(4) 0.0040(3) 0.0003(3) 0.0008(3)
P2 0.0163(4) 0.0104(4) 0.0146(4) 0.0053(3) -0.0006(3) 0.0005(3)

loop_
_atom_type_symbol
_atom_type_description
_atom_type_scat_dispersion_real
_atom_type_scat_dispersion_imag
_atom_type_scat_source
C C 0.0033 0.0016 'International Tables Vol C Tables 4.2.6.8 and 6.1.1.4'
H H 0.0000 0.0000 'International Tables Vol C Tables 4.2.6.8 and 6.1.1.4'
O O 0.0106 0.0060 'International Tables Vol C Tables 4.2.6.8 and 6.1.1.4'
P P 0.1023 0.0942 'International Tables Vol C Tables 4.2.6.8 and 6.1.1.4'
Tb Tb -0.1723 4.1537 'International Tables Vol C Tables 4.2.6.8 and 6.1.1.4'

loop_
_geom_angle_atom_site_label_1
_geom_angle_atom_site_label_2
_geom_angle_atom_site_label_3
_geom_angle
_geom_angle_site_symmetry_1
_geom_angle_site_symmetry_3
C6 C1 C2 118.5(4) . .
C6 C1 C7 122.8(4) . .
C2 C1 C7 118.7(4) . .
C3 C2 C1 121.0(4) . .
C3 C2 H2 119.5 . .
C1 C2 H2 119.5 . .
C4 C3 C2 120.2(4) . .
C4 C3 H3 119.9 . .
C2 C3 H3 119.9 . .
C3 C4 C5 119.7(4) . .
C3 C4 C8 118.9(4) . .
C5 C4 C8 121.4(4) . .
C4 C5 C6 119.9(4) . .
C4 C5 H5 120.0 . .
C6 C5 H5 120.0 . .
C1 C6 C5 120.7(4) . .
C1 C6 H6 119.6 . .
C5 C6 H6 119.6 . .
C1 C7 P1 118.6(3) . .
C1 C7 H7A 107.7 . .
P1 C7 H7A 107.7 . .
C1 C7 H7B 107.7 . .
P1 C7 H7B 107.7 . .
H7A C7 H7B 107.1 . .
O5 C8 O4 123.7(4) . .
O5 C8 C4 119.5(4) . .
O4 C8 C4 116.8(4) . .
C14 C9 C10 118.8(4) . .
C14 C9 C15 119.7(4) . .
C10 C9 C15 121.5(4) . .
C9 C10 C11 120.2(4) . .
C9 C10 H10 119.9 . .
C11 C10 H10 119.9 . .
C12 C11 C10 120.3(4) . .
C12 C11 H11 119.9 . .
C10 C11 H11 119.9 . .
C11 C12 C13 119.4(4) . .
C11 C12 C16 121.7(4) . .
C13 C12 C16 118.8(4) . .
C14 C13 C12 120.2(4) . .
C14 C13 H13 119.9 . .
C12 C13 H13 119.9 . .
C9 C14 C13 121.1(4) . .
C9 C14 H14 119.5 . .
C13 C14 H14 119.5 . .
C9 C15 P2 115.3(3) . .
C9 C15 H15A 108.4 . .
P2 C15 H15A 108.4 . .
C9 C15 H15B 108.4 . .
P2 C15 H15B 108.4 . .
H15A C15 H15B 107.5 . .
O10 C16 O9 123.6(4) . .
O10 C16 C12 117.3(4) . .
O9 C16 C12 119.1(4) . .
O6 Tb1 O3 90.76(11) . 2_675
O6 Tb1 O8 83.27(10) . 2_565
O3 Tb1 O8 87.25(10) 2_675 2_565
O6 Tb1 O2 157.83(10) . 2_575
O3 Tb1 O2 101.05(10) 2_675 2_575
O8 Tb1 O2 78.68(9) 2_565 2_575
O6 Tb1 O11 82.37(11) . .
O3 Tb1 O11 171.07(9) 2_675 .
O8 Tb1 O11 86.28(11) 2_565 .
O2 Tb1 O11 83.71(10) 2_575 .
O6 Tb1 O2 130.77(9) . .
O3 Tb1 O2 101.40(10) 2_675 .
O8 Tb1 O2 144.05(9) 2_565 .
O2 Tb1 O2 65.45(10) 2_575 .
O11 Tb1 O2 87.44(10) . .
O6 Tb1 O1 76.62(9) . .
O3 Tb1 O1 81.81(10) 2_675 .
O8 Tb1 O1 156.90(9) 2_565 .
O2 Tb1 O1 123.32(8) 2_575 .
O11 Tb1 O1 102.00(10) . .
O2 Tb1 O1 58.68(9) . .
O6 Tb1 P1 104.60(7) . .
O3 Tb1 P1 89.71(7) 2_675 .
O8 Tb1 P1 171.61(7) 2_565 .
O2 Tb1 P1 94.25(7) 2_575 .
O11 Tb1 P1 97.52(8) . .
O2 Tb1 P1 29.61(6) . .
O1 Tb1 P1 29.21(6) . .
P1 O1 Tb1 98.56(13) . .
P1 O2 Tb1 143.86(15) . 2_575
P1 O2 Tb1 98.76(12) . .
Tb1 O2 Tb1 114.55(10) 2_575 .
P1 O3 Tb1 140.60(16) . 2_675
C8 O4 H4 109.5 . .
P2 O6 Tb1 153.30(19) . .
P2 O7 H7 109.5 . .
P2 O8 Tb1 147.90(17) . 2_565
C16 O9 H9 109.5 . .
Tb1 O11 H111 124.5 . .
Tb1 O11 H112 122.9 . .
H111 O11 H112 102.0 . .
O1 P1 O3 113.58(17) . .
O1 P1 O2 103.52(15) . .
O3 P1 O2 112.52(15) . .
O1 P1 C7 113.07(17) . .
O3 P1 C7 105.33(17) . .
O2 P1 C7 108.92(19) . .
O1 P1 Tb1 52.23(10) . .
O3 P1 Tb1 124.33(11) . .
O2 P1 Tb1 51.63(10) . .
C7 P1 Tb1 130.23(14) . .
O6 P2 O8 116.12(16) . .
O6 P2 O7 107.57(17) . .
O8 P2 O7 109.81(16) . .
O6 P2 C15 107.59(17) . .
O8 P2 C15 111.50(18) . .
O7 P2 C15 103.42(18) . .

loop_
_geom_bond_atom_site_label_1
_geom_bond_atom_site_label_2
_geom_bond_distance
_geom_bond_site_symmetry_2
C1 C6 1.391(6) .
C1 C2 1.393(6) .
C1 C7 1.517(5) .
C2 C3 1.387(6) .
C2 H2 0.9300 .
C3 C4 1.382(7) .
C3 H3 0.9300 .
C4 C5 1.391(6) .
C4 C8 1.493(6) .
C5 C6 1.395(6) .
C5 H5 0.9300 .
C6 H6 0.9300 .
C7 P1 1.798(4) .
C7 H7A 0.9700 .
C7 H7B 0.9700 .
C8 O5 1.262(6) .
C8 O4 1.265(6) .
C9 C14 1.382(6) .
C9 C10 1.397(6) .
C9 C15 1.511(5) .
C10 C11 1.398(6) .
C10 H10 0.9300 .
C11 C12 1.384(7) .
C11 H11 0.9300 .
C12 C13 1.390(6) .
C12 C16 1.490(6) .
C13 C14 1.386(6) .
C13 H13 0.9300 .
C14 H14 0.9300 .
C15 P2 1.798(4) .
C15 H15A 0.9700 .
C15 H15B 0.9700 .
C16 O10 1.258(6) .
C16 O9 1.263(6) .
Tb1 O6 2.250(3) .
Tb1 O3 2.287(3) 2_675
Tb1 O8 2.289(3) 2_565
Tb1 O2 2.348(3) 2_575
Tb1 O11 2.385(3) .
Tb1 O2 2.453(3) .
Tb1 O1 2.471(3) .
Tb1 P1 3.0917(15) .
O1 P1 1.526(3) .
O2 P1 1.546(3) .
O2 Tb1 2.348(3) 2_575
O3 P1 1.532(3) .
O3 Tb1 2.287(3) 2_675
O4 H4 0.8200 .
O6 P2 1.504(3) .
O7 P2 1.591(3) .
O7 H7 0.8200 .
O8 P2 1.507(3) .
O8 Tb1 2.289(3) 2_565
O9 H9 0.8200 .
O11 H111 0.8493 .
O11 H112 0.8501 .

loop_
_geom_hbond_atom_site_label_D
_geom_hbond_atom_site_label_H
_geom_hbond_atom_site_label_A
_geom_hbond_distance_DH
_geom_hbond_distance_HA
_geom_hbond_distance_DA
_geom_hbond_angle_DHA
_geom_hbond_site_symmetry_A
O4 H4 O10 0.82 1.78 2.563(5) 158.7 2_566
O7 H7 O3 0.82 1.98 2.790(4) 168.7 1_545
O9 H9 O5 0.82 1.89 2.691(5) 166.9 2_566
O11 H111 O7 0.85 2.18 3.019(4) 167.2 1_455
O11 H112 O1 0.85 1.83 2.679(4) 179.0 1_455
